data_4342545
loop_
_publ_author_name
'Davidson, Jillian J.'
'DeMott, Jessica C.'
'Douvris, Christos'
'Fafard, Claudia M.'
'Bhuvanesh, Nattamai'
'Chen, Chun-Hsing'
'Herbert, David E.'
'Lee, Chun-I'
'McCulloch, Billy J.'
'Foxman, Bruce M.'
'Ozerov, Oleg V.'

_publ_section_title
;
 Comparison of the Electronic Properties of Diarylamido-Based PNZ Pincer
 Ligands: Redox Activity at the Ligand and Donor Ability Toward the Metal.
;
_journal_issue 6
_journal_name_full 'Inorganic chemistry'
_journal_page_first 2916
_journal_page_last 2935
_journal_paper_doi 10.1021/ic503062w
_journal_volume 54
_journal_year 2015
_chemical_formula_moiety 'C27 H39 N2 O2 P Pd'
_chemical_formula_sum 'C27 H39 N2 O2 P Pd'
_chemical_formula_weight 560.97
_chemical_name_common 'iPr-PNN-tBu Pd acetate'
_chemical_name_systematic
; 
 ? 
;
_space_group_IT_number 14
_symmetry_cell_setting monoclinic
_symmetry_space_group_name_Hall '-P 2ybc'
_symmetry_space_group_name_H-M 'P 1 21/c 1'
_atom_sites_solution_hydrogens geom
_atom_sites_solution_primary direct
_atom_sites_solution_secondary difmap
_audit_creation_method SHELXL-97
_cell_angle_alpha 90.00
_cell_angle_beta 101.510(9)
_cell_angle_gamma 90.00
_cell_formula_units_Z 4
_cell_length_a 12.529(9)
_cell_length_b 11.111(8)
_cell_length_c 24.031(16)
_cell_measurement_reflns_used 3844
_cell_measurement_temperature 110(2)
_cell_measurement_theta_max 21.09
_cell_measurement_theta_min 2.14
_cell_volume 3278(4)
_computing_cell_refinement 'Bruker SMART'
_computing_data_collection 'Bruker SMART'
_computing_data_reduction 'Bruker SAINT'
_computing_molecular_graphics 'Bruker SHELXTL'
_computing_publication_material 'Bruker SHELXTL'
_computing_structure_refinement 'SHELXL-97 (Sheldrick, 2008)'
_computing_structure_solution 'SHELXS-97 (Sheldrick, 2008)'
_diffrn_ambient_temperature 110(2)
_diffrn_measured_fraction_theta_full 0.987
_diffrn_measured_fraction_theta_max 0.987
_diffrn_measurement_device_type 'CCD area detector'
_diffrn_measurement_method 'phi and omega scans'
_diffrn_radiation_monochromator graphite
_diffrn_radiation_source 'normal-focus sealed tube'
_diffrn_radiation_type MoK\a
_diffrn_radiation_wavelength 0.71073
_diffrn_reflns_av_R_equivalents 0.0901
_diffrn_reflns_av_sigmaI/netI 0.0781
_diffrn_reflns_limit_h_max 16
_diffrn_reflns_limit_h_min -16
_diffrn_reflns_limit_k_max 14
_diffrn_reflns_limit_k_min -14
_diffrn_reflns_limit_l_max 30
_diffrn_reflns_limit_l_min -30
_diffrn_reflns_number 35955
_diffrn_reflns_theta_full 27.46
_diffrn_reflns_theta_max 27.46
_diffrn_reflns_theta_min 1.66
_exptl_absorpt_coefficient_mu 0.636
_exptl_absorpt_correction_T_max 0.7456
_exptl_absorpt_correction_T_min 0.6679
_exptl_absorpt_correction_type multi-scan
_exptl_absorpt_process_details SADABS
_exptl_crystal_colour red
_exptl_crystal_density_diffrn 1.137
_exptl_crystal_density_method 'not measured'
_exptl_crystal_description block
_exptl_crystal_F_000 1168
_exptl_crystal_size_max 0.12
_exptl_crystal_size_mid 0.07
_exptl_crystal_size_min 0.05
_platon_squeeze_details
;
;
_refine_diff_density_max 0.749
_refine_diff_density_min -0.881
_refine_diff_density_rms 0.099
_refine_ls_extinction_method none
_refine_ls_goodness_of_fit_ref 0.982
_refine_ls_hydrogen_treatment constr
_refine_ls_matrix_type full
_refine_ls_number_parameters 308
_refine_ls_number_reflns 7417
_refine_ls_number_restraints 0
_refine_ls_restrained_S_all 0.982
_refine_ls_R_factor_all 0.0688
_refine_ls_R_factor_gt 0.0459
_refine_ls_shift/su_max 0.001
_refine_ls_shift/su_mean 0.000
_refine_ls_structure_factor_coef Fsqd
_refine_ls_weighting_details 'calc w=1/[\s^2^(Fo^2^)+(0.0476P)^2^+0.0000P] where P=(Fo^2^+2Fc^2^)/3'
_refine_ls_weighting_scheme calc
_refine_ls_wR_factor_gt 0.1013
_refine_ls_wR_factor_ref 0.1091
_reflns_number_gt 5219
_reflns_number_total 7417
_reflns_threshold_expression >2sigma(I)
_cod_data_source_file ic503062w_si_002.cif
_cod_data_source_block 8-PdOAc
_cod_depositor_comments
;
The following automatic conversions were performed:

'_symmetry_cell_setting' value 'Monoclinic' changed to 'monoclinic'
according to
/usr/data/users/saulius/crontab/automatic-downloads/rss-feeds/ACS/lib/dictionaries/cif_core.dic
dictionary named 'cif_core.dic' version 2.4.2 from 2011-04-26.

Automatic conversion script
Id: cif_fix_values 3086 2015-02-26 13:12:21Z robertas 

 Adding full bibliography for 4342538--4342546.cif.
;
_cod_original_sg_symbol_H-M P2(1)/c
_cod_database_code 4342545

loop_
_symmetry_equiv_pos_as_xyz
'x, y, z'
'-x, y+1/2, -z+1/2'
'-x, -y, -z'
'x, -y-1/2, z-1/2'

loop_
_atom_site_label
_atom_site_type_symbol
_atom_site_fract_x
_atom_site_fract_y
_atom_site_fract_z
_atom_site_U_iso_or_equiv
_atom_site_adp_type
_atom_site_occupancy
_atom_site_symmetry_multiplicity
_atom_site_calc_flag
_atom_site_refinement_flags
C1 C 0.1894(3) 0.6836(3) 0.07700(13) 0.0193(7) Uani 1 1 d .
C2 C 0.2912(3) 0.6272(3) 0.09092(13) 0.0179(7) Uani 1 1 d .
C3 C 0.3584(3) 0.6190(3) 0.05083(14) 0.0225(7) Uani 1 1 d .
H3 H 0.4275 0.5810 0.0612 0.027 Uiso 1 1 calc R
C4 C 0.3260(3) 0.6651(3) -0.00361(14) 0.0240(8) Uani 1 1 d .
C5 C 0.2243(3) 0.7196(3) -0.01712(14) 0.0254(8) Uani 1 1 d .
H5 H 0.2005 0.7514 -0.0542 0.030 Uiso 1 1 calc R
C6 C 0.1567(3) 0.7290(3) 0.02152(14) 0.0236(7) Uani 1 1 d .
H6 H 0.0876 0.7665 0.0106 0.028 Uiso 1 1 calc R
C7 C 0.4001(3) 0.6611(3) -0.04667(15) 0.0316(9) Uani 1 1 d .
H7A H 0.4403 0.7370 -0.0454 0.047 Uiso 1 1 calc R
H7B H 0.3560 0.6494 -0.0848 0.047 Uiso 1 1 calc R
H7C H 0.4516 0.5943 -0.0375 0.047 Uiso 1 1 calc R
C8 C 0.0165(3) 0.6898(3) 0.10652(13) 0.0197(7) Uani 1 1 d .
C9 C -0.0498(3) 0.7476(3) 0.14089(14) 0.0198(7) Uani 1 1 d .
C10 C -0.1625(3) 0.7421(3) 0.12496(14) 0.0237(8) Uani 1 1 d .
H10 H -0.2050 0.7850 0.1470 0.028 Uiso 1 1 calc R
C11 C -0.2161(3) 0.6768(3) 0.07839(15) 0.0257(8) Uani 1 1 d .
C12 C -0.1510(3) 0.6158(3) 0.04679(15) 0.0288(8) Uani 1 1 d .
H12 H -0.1848 0.5685 0.0152 0.035 Uiso 1 1 calc R
C13 C -0.0386(3) 0.6223(3) 0.06020(14) 0.0249(8) Uani 1 1 d .
H13 H 0.0026 0.5798 0.0374 0.030 Uiso 1 1 calc R
C14 C -0.3383(3) 0.6717(4) 0.06370(18) 0.0423(10) Uani 1 1 d .
H14A H -0.3652 0.6235 0.0922 0.063 Uiso 1 1 calc R
H14B H -0.3615 0.6348 0.0262 0.063 Uiso 1 1 calc R
H14C H -0.3679 0.7534 0.0632 0.063 Uiso 1 1 calc R
C15 C -0.0055(3) 0.8171(3) 0.19161(14) 0.0206(7) Uani 1 1 d .
H15 H -0.0517 0.8768 0.2024 0.025 Uiso 1 1 calc R
C16 C 0.1189(3) 0.8923(3) 0.27260(14) 0.0260(8) Uani 1 1 d .
C17 C 0.1034(3) 0.8252(4) 0.32584(15) 0.0354(9) Uani 1 1 d .
H17A H 0.0269 0.8012 0.3217 0.053 Uiso 1 1 calc R
H17B H 0.1235 0.8780 0.3590 0.053 Uiso 1 1 calc R
H17C H 0.1497 0.7534 0.3311 0.053 Uiso 1 1 calc R
C18 C 0.0492(3) 1.0072(3) 0.26558(16) 0.0357(9) Uani 1 1 d .
H18A H 0.0549 1.0472 0.2299 0.054 Uiso 1 1 calc R
H18B H 0.0753 1.0617 0.2975 0.054 Uiso 1 1 calc R
H18C H -0.0270 0.9861 0.2648 0.054 Uiso 1 1 calc R
C19 C 0.2382(3) 0.9284(3) 0.27647(16) 0.0323(9) Uani 1 1 d .
H19A H 0.2846 0.8570 0.2844 0.048 Uiso 1 1 calc R
H19B H 0.2592 0.9872 0.3071 0.048 Uiso 1 1 calc R
H19C H 0.2470 0.9641 0.2404 0.048 Uiso 1 1 calc R
C20 C 0.3161(3) 0.4129(3) 0.16456(15) 0.0255(8) Uani 1 1 d .
H20 H 0.3342 0.3864 0.2051 0.031 Uiso 1 1 calc R
C21 C 0.1987(3) 0.3758(3) 0.14101(17) 0.0368(10) Uani 1 1 d .
H21A H 0.1786 0.3992 0.1010 0.055 Uiso 1 1 calc R
H21B H 0.1504 0.4159 0.1626 0.055 Uiso 1 1 calc R
H21C H 0.1918 0.2883 0.1443 0.055 Uiso 1 1 calc R
C22 C 0.3955(3) 0.3489(3) 0.13334(17) 0.0366(10) Uani 1 1 d .
H22A H 0.3875 0.2616 0.1365 0.055 Uiso 1 1 calc R
H22B H 0.4703 0.3723 0.1504 0.055 Uiso 1 1 calc R
H22C H 0.3794 0.3721 0.0932 0.055 Uiso 1 1 calc R
C23 C 0.4693(3) 0.6193(3) 0.18946(14) 0.0237(8) Uani 1 1 d .
H23 H 0.5131 0.5787 0.1644 0.028 Uiso 1 1 calc R
C24 C 0.4843(3) 0.7547(3) 0.18432(17) 0.0357(9) Uani 1 1 d .
H24A H 0.4426 0.7968 0.2088 0.054 Uiso 1 1 calc R
H24B H 0.4581 0.7795 0.1448 0.054 Uiso 1 1 calc R
H24C H 0.5616 0.7750 0.1960 0.054 Uiso 1 1 calc R
C25 C 0.5122(3) 0.5767(4) 0.25022(16) 0.0373(10) Uani 1 1 d .
H25A H 0.5911 0.5894 0.2602 0.056 Uiso 1 1 calc R
H25B H 0.4963 0.4908 0.2532 0.056 Uiso 1 1 calc R
H25C H 0.4768 0.6224 0.2763 0.056 Uiso 1 1 calc R
C26 C 0.2747(3) 0.5456(3) 0.30553(14) 0.0255(8) Uani 1 1 d .
C27 C 0.3301(4) 0.5372(4) 0.36749(16) 0.0431(11) Uani 1 1 d .
H27A H 0.2802 0.5655 0.3913 0.065 Uiso 1 1 calc R
H27B H 0.3958 0.5873 0.3743 0.065 Uiso 1 1 calc R
H27C H 0.3503 0.4534 0.3770 0.065 Uiso 1 1 calc R
N1 N 0.1287(2) 0.7002(2) 0.11964(11) 0.0204(6) Uani 1 1 d .
N2 N 0.0887(2) 0.8063(2) 0.22313(11) 0.0197(6) Uani 1 1 d .
O1 O 0.27758(19) 0.6529(2) 0.28414(10) 0.0275(6) Uani 1 1 d .
O2 O 0.2330(2) 0.4560(2) 0.28034(10) 0.0345(6) Uani 1 1 d .
P1 P 0.32513(7) 0.57765(8) 0.16407(4) 0.0201(2) Uani 1 1 d .
Pd1 Pd 0.20287(2) 0.68095(2) 0.200998(10) 0.01971(9) Uani 1 1 d .

loop_
_atom_site_aniso_label
_atom_site_aniso_U_11
_atom_site_aniso_U_22
_atom_site_aniso_U_33
_atom_site_aniso_U_23
_atom_site_aniso_U_13
_atom_site_aniso_U_12
C1 0.0184(17) 0.0197(16) 0.0194(17) -0.0020(14) 0.0033(13) -0.0021(14)
C2 0.0236(18) 0.0144(16) 0.0170(17) -0.0012(13) 0.0068(14) -0.0002(13)
C3 0.0203(18) 0.0257(19) 0.0219(18) -0.0040(15) 0.0049(14) 0.0000(14)
C4 0.0282(19) 0.0269(19) 0.0183(17) -0.0078(14) 0.0077(15) -0.0061(15)
C5 0.0256(19) 0.033(2) 0.0184(18) 0.0026(15) 0.0057(15) 0.0000(15)
C6 0.0229(18) 0.0280(18) 0.0189(18) 0.0000(15) 0.0022(14) -0.0002(15)
C7 0.028(2) 0.043(2) 0.025(2) -0.0001(17) 0.0082(16) 0.0013(17)
C8 0.0234(18) 0.0189(17) 0.0167(16) 0.0018(13) 0.0035(14) 0.0018(14)
C9 0.0200(17) 0.0189(17) 0.0208(17) 0.0020(14) 0.0051(14) 0.0009(13)
C10 0.0223(19) 0.0237(19) 0.0258(19) -0.0001(15) 0.0067(15) 0.0021(14)
C11 0.0192(18) 0.0293(19) 0.0279(19) 0.0009(16) 0.0029(15) 0.0016(15)
C12 0.030(2) 0.031(2) 0.0239(19) -0.0068(16) 0.0012(16) -0.0069(16)
C13 0.029(2) 0.0281(19) 0.0192(18) -0.0076(15) 0.0084(15) -0.0005(15)
C14 0.026(2) 0.052(3) 0.047(3) -0.010(2) 0.0053(19) -0.0073(19)
C15 0.0239(18) 0.0179(16) 0.0217(17) 0.0013(14) 0.0086(14) 0.0016(14)
C16 0.027(2) 0.029(2) 0.0216(18) -0.0086(15) 0.0041(15) 0.0010(15)
C17 0.036(2) 0.052(3) 0.0202(19) -0.0061(18) 0.0109(17) 0.0053(19)
C18 0.038(2) 0.031(2) 0.034(2) -0.0123(17) -0.0008(18) 0.0102(18)
C19 0.029(2) 0.030(2) 0.036(2) -0.0108(17) 0.0014(17) -0.0010(16)
C20 0.036(2) 0.0189(17) 0.0252(19) 0.0052(15) 0.0155(16) 0.0054(15)
C21 0.044(2) 0.024(2) 0.047(3) -0.0061(18) 0.020(2) -0.0114(17)
C22 0.050(3) 0.022(2) 0.043(2) -0.0001(17) 0.020(2) 0.0026(17)
C23 0.0191(18) 0.0273(19) 0.0247(19) 0.0000(15) 0.0046(15) 0.0025(14)
C24 0.026(2) 0.035(2) 0.042(2) -0.0059(18) -0.0004(18) -0.0044(17)
C25 0.030(2) 0.048(3) 0.032(2) 0.0041(19) 0.0010(17) 0.0054(19)
C26 0.0240(19) 0.034(2) 0.0195(18) -0.0030(16) 0.0073(15) 0.0014(16)
C27 0.062(3) 0.035(2) 0.028(2) 0.0022(18) -0.001(2) 0.002(2)
N1 0.0189(15) 0.0245(16) 0.0180(14) 0.0002(11) 0.0046(12) 0.0026(11)
N2 0.0256(15) 0.0208(15) 0.0148(14) -0.0065(11) 0.0089(12) -0.0031(12)
O1 0.0315(14) 0.0277(14) 0.0227(13) 0.0004(10) 0.0040(11) 0.0063(11)
O2 0.0441(16) 0.0349(15) 0.0243(14) 0.0010(12) 0.0063(12) -0.0111(13)
P1 0.0223(5) 0.0195(4) 0.0193(5) 0.0005(4) 0.0061(4) 0.0022(4)
Pd1 0.02162(15) 0.02074(14) 0.01707(14) -0.00148(11) 0.00461(10) 0.00169(11)

loop_
_atom_type_symbol
_atom_type_description
_atom_type_scat_dispersion_real
_atom_type_scat_dispersion_imag
_atom_type_scat_source
C C 0.0033 0.0016 'International Tables Vol C Tables 4.2.6.8 and 6.1.1.4'
H H 0.0000 0.0000 'International Tables Vol C Tables 4.2.6.8 and 6.1.1.4'
N N 0.0061 0.0033 'International Tables Vol C Tables 4.2.6.8 and 6.1.1.4'
P P 0.1023 0.0942 'International Tables Vol C Tables 4.2.6.8 and 6.1.1.4'
Pd Pd -0.9988 1.0072 'International Tables Vol C Tables 4.2.6.8 and 6.1.1.4'
O O 0.0106 0.0060 'International Tables Vol C Tables 4.2.6.8 and 6.1.1.4'

loop_
_geom_angle_atom_site_label_1
_geom_angle_atom_site_label_2
_geom_angle_atom_site_label_3
_geom_angle
C2 C1 N1 119.0(3)
C2 C1 C6 117.7(3)
N1 C1 C6 123.1(3)
C1 C2 C3 120.5(3)
C1 C2 P1 113.2(2)
C3 C2 P1 126.2(3)
C4 C3 C2 121.4(3)
C3 C4 C5 117.6(3)
C3 C4 C7 121.8(3)
C5 C4 C7 120.6(3)
C6 C5 C4 122.2(3)
C5 C6 C1 120.6(3)
N1 C8 C13 122.8(3)
N1 C8 C9 120.7(3)
C13 C8 C9 116.4(3)
C10 C9 C8 119.7(3)
C10 C9 C15 116.9(3)
C8 C9 C15 123.4(3)
C9 C10 C11 123.2(3)
C10 C11 C12 116.8(3)
C10 C11 C14 121.0(3)
C12 C11 C14 122.2(3)
C13 C12 C11 121.8(3)
C12 C13 C8 122.0(3)
N2 C15 C9 127.0(3)
N2 C16 C17 107.2(3)
N2 C16 C19 107.5(3)
C17 C16 C19 111.3(3)
N2 C16 C18 113.0(3)
C17 C16 C18 109.4(3)
C19 C16 C18 108.4(3)
C21 C20 C22 111.4(3)
C21 C20 P1 108.9(2)
C22 C20 P1 114.3(2)
C24 C23 C25 111.0(3)
C24 C23 P1 110.4(2)
C25 C23 P1 111.9(2)
O2 C26 O1 126.2(3)
O2 C26 C27 120.1(3)
O1 C26 C27 113.6(3)
C8 N1 C1 119.8(3)
C8 N1 Pd1 117.8(2)
C1 N1 Pd1 119.0(2)
C15 N2 C16 117.7(3)
C15 N2 Pd1 120.0(2)
C16 N2 Pd1 122.1(2)
C26 O1 Pd1 118.7(2)
C2 P1 C20 107.86(16)
C2 P1 C23 105.62(15)
C20 P1 C23 107.79(16)
C2 P1 Pd1 100.54(11)
C20 P1 Pd1 117.51(11)
C23 P1 Pd1 116.30(12)
N1 Pd1 O1 177.36(10)
N1 Pd1 N2 88.29(11)
O1 Pd1 N2 93.13(10)
N1 Pd1 P1 83.60(9)
O1 Pd1 P1 95.32(8)
N2 Pd1 P1 168.21(7)

loop_
_geom_bond_atom_site_label_1
_geom_bond_atom_site_label_2
_geom_bond_distance
C1 C2 1.401(4)
C1 N1 1.405(4)
C1 C6 1.408(4)
C2 C3 1.403(4)
C2 P1 1.810(3)
C3 C4 1.388(5)
C4 C5 1.389(5)
C4 C7 1.522(5)
C5 C6 1.380(4)
C8 N1 1.382(4)
C8 C13 1.404(4)
C8 C9 1.436(4)
C9 C10 1.388(5)
C9 C15 1.456(4)
C10 C11 1.389(5)
C11 C12 1.397(5)
C11 C14 1.502(5)
C12 C13 1.382(5)
C15 N2 1.275(4)
C16 N2 1.513(4)
C16 C17 1.526(5)
C16 C19 1.532(5)
C16 C18 1.538(5)
C20 C21 1.523(5)
C20 C22 1.535(5)
C20 P1 1.835(4)
C23 C24 1.525(5)
C23 C25 1.527(5)
C23 P1 1.847(4)
C26 O2 1.226(4)
C26 O1 1.301(4)
C26 C27 1.515(5)
N1 Pd1 2.002(3)
N2 Pd1 2.138(3)
O1 Pd1 2.054(3)
P1 Pd1 2.2348(13)

loop_
_platon_squeeze_void_nr
_platon_squeeze_void_average_x
_platon_squeeze_void_average_y
_platon_squeeze_void_average_z
_platon_squeeze_void_volume
_platon_squeeze_void_count_electrons
_platon_squeeze_void_content
1 -0.007 0.000 0.000 456 94 ' '
2 0.051 0.500 0.500 456 94 ' '
